data_4117158
loop_
_publ_author_name
'Stephen F. Nelsen'
'Rustem F. Ismagilov'
'Douglas R. Powell'

_publ_contact_author
; 
    Prof. Stephen F. Nelsen
    Department of Chemsitry 
    University of Wisconsin 
    Madison, WI  53706-1396  USA 
;
_publ_contact_author_email nelsen@chem.wisc.edu
_publ_contact_author_fax '608 262 0381'
_publ_contact_author_phone '608 262 3426'
_publ_section_title
;
 Charge Localization in a Dihydrazine Analogue of
 Tetramethyl-p-phenylenediamine Radical Cation
;
_journal_name_full 'Journal of the American Chemical Society'
_journal_page_first 6313
_journal_page_last 6314
_journal_paper_doi 10.1021/ja960500l
_journal_volume 118
_journal_year 1996
_chemical_formula_moiety '(C26 H42 N4)+ (B (C6 H5)4)-'
_chemical_formula_sum 'C50 H62 B N4'
_chemical_formula_weight 729.85
_chemical_name_systematic
; 
 ? 
;
_space_group_IT_number 61
_symmetry_cell_setting orthorhombic
_symmetry_space_group_name_Hall '-P 2ac 2ab'
_symmetry_space_group_name_H-M 'P b c a'
_atom_sites_solution_hydrogens geom
_atom_sites_solution_primary direct
_atom_sites_solution_secondary difmap
_audit_creation_method SHELXL
_cell_angle_alpha 90.00
_cell_angle_beta 90.00
_cell_angle_gamma 90.00
_cell_formula_units_Z 8
_cell_length_a 14.8524(2)
_cell_length_b 13.9105(3)
_cell_length_c 40.8752(2)
_cell_measurement_reflns_used 8192
_cell_measurement_temperature 133(2)
_cell_measurement_theta_max 25.5
_cell_measurement_theta_min 3.0
_cell_volume 8445.0(2)
_computing_structure_refinement 'SHELXL-93 (Sheldrick, 1993)'
_computing_structure_solution 'SHELXS-86 (Sheldrick, 1990)'
_diffrn_ambient_temperature 133(2)
_diffrn_measurement_device 'Siemens P4/CCD'
_diffrn_measurement_method 'phi scan frames'
_diffrn_radiation_monochromator graphite
_diffrn_radiation_source 'sealed tube'
_diffrn_radiation_type MoK\a
_diffrn_radiation_wavelength 0.71073
_diffrn_reflns_av_R_equivalents 0.0679
_diffrn_reflns_av_sigmaI/netI 0.0561
_diffrn_reflns_limit_h_max 17
_diffrn_reflns_limit_h_min -18
_diffrn_reflns_limit_k_max 15
_diffrn_reflns_limit_k_min -6
_diffrn_reflns_limit_l_max 49
_diffrn_reflns_limit_l_min -49
_diffrn_reflns_number 26454
_diffrn_reflns_theta_max 25.97
_diffrn_reflns_theta_min 1.69
_diffrn_standards_decay_% -0.6
_diffrn_standards_number 304
_exptl_absorpt_coefficient_mu 0.066
_exptl_absorpt_correction_T_max 1.000
_exptl_absorpt_correction_T_min 0.986
_exptl_absorpt_correction_type empirical
_exptl_crystal_colour 'dark green'
_exptl_crystal_density_diffrn 1.148
_exptl_crystal_description 'opaque plate'
_exptl_crystal_F_000 3160
_exptl_crystal_size_max 0.44
_exptl_crystal_size_mid 0.20
_exptl_crystal_size_min 0.02
_refine_diff_density_max 0.236
_refine_diff_density_min -0.209
_refine_diff_density_rms 0.047
_refine_ls_extinction_coef 0.00096(10)
_refine_ls_extinction_expression Fc^*^=kFc[1+0.001xFc^2^\l^3^/sin(2\q)]^-1/4^
_refine_ls_extinction_method SHELXL
_refine_ls_goodness_of_fit_all 1.168
_refine_ls_goodness_of_fit_obs 1.176
_refine_ls_hydrogen_treatment riding
_refine_ls_matrix_type full
_refine_ls_number_parameters 497
_refine_ls_number_reflns 7044
_refine_ls_number_restraints 0
_refine_ls_restrained_S_all 1.181
_refine_ls_restrained_S_obs 1.176
_refine_ls_R_factor_all 0.1097
_refine_ls_R_factor_obs 0.0642
_refine_ls_shift/esd_max -0.001
_refine_ls_shift/esd_mean 0.000
_refine_ls_structure_factor_coef Fsqd
_refine_ls_weighting_details 'w=1/[\s^2^(Fo^2^)+(0.0287P)^2^+8.7554P] where P=(Fo^2^+2Fc^2^)/3'
_refine_ls_weighting_scheme calc
_refine_ls_wR_factor_all 0.1398
_refine_ls_wR_factor_obs 0.1133
_reflns_number_observed 4817
_reflns_number_total 7058
_reflns_observed_criterion >2sigma(I)
_cod_data_source_file ja960500l_3.cif
_cod_data_source_block compound_2+_
_cod_depositor_comments
;
The following automatic conversions were performed:

'_refine_ls_weighting_scheme' value 'calc
w=1/[\s^2^(Fo^2^)+(0.0287P)^2^+8.7554P] where P=(Fo^2^+2Fc^2^)/3' was
changed to 'calc'. New tag '_refine_ls_weighting_details' was
created. The value of the new tag was set to
'w=1/[\s^2^(Fo^2^)+(0.0287P)^2^+8.7554P] where P=(Fo^2^+2Fc^2^)/3'.

Automatic conversion script
Id: cif_fix_values 3143 2015-03-26 13:38:13Z robertas 
;
_cod_database_code 4117158

loop_
_symmetry_equiv_pos_as_xyz
'x, y, z'
'-x+1/2, -y, z+1/2'
'-x, y+1/2, -z+1/2'
'x+1/2, -y+1/2, -z'
'-x, -y, -z'
'x-1/2, y, -z-1/2'
'x, -y-1/2, z-1/2'
'-x-1/2, y-1/2, z'

loop_
_atom_site_aniso_label
_atom_site_aniso_U_11
_atom_site_aniso_U_22
_atom_site_aniso_U_33
_atom_site_aniso_U_23
_atom_site_aniso_U_13
_atom_site_aniso_U_12
C1 0.024(2) 0.023(2) 0.022(2) -0.0034(12) 0.0045(12) -0.0002(12)
N2 0.0189(12) 0.0187(12) 0.0186(12) 0.0004(10) 0.0007(10) -0.0001(9)
N3 0.0193(12) 0.0214(13) 0.0169(12) -0.0007(10) 0.0007(10) -0.0001(9)
C4 0.0218(15) 0.026(2) 0.022(2) -0.0016(12) -0.0040(12) -0.0042(12)
C5 0.032(2) 0.024(2) 0.024(2) -0.0019(13) 0.0003(13) -0.0055(13)
C6 0.030(2) 0.018(2) 0.026(2) -0.0029(12) 0.0022(13) -0.0005(12)
C7 0.032(2) 0.029(2) 0.0160(15) -0.0025(12) 0.0022(13) -0.0046(13)
C8 0.030(2) 0.032(2) 0.023(2) 0.0007(13) -0.0046(13) -0.0011(13)
C9 0.0191(14) 0.021(2) 0.024(2) 0.0002(12) -0.0021(12) -0.0018(11)
C10 0.030(2) 0.027(2) 0.040(2) -0.0088(14) -0.0007(15) -0.0034(14)
C11 0.051(2) 0.027(2) 0.032(2) 0.0034(14) -0.002(2) -0.015(2)
C12 0.026(2) 0.034(2) 0.052(2) -0.009(2) -0.012(2) 0.0041(14)
C13 0.0215(15) 0.0205(15) 0.0167(15) -0.0014(11) -0.0007(12) -0.0013(12)
C14 0.0222(15) 0.026(2) 0.020(2) -0.0012(12) 0.0002(12) 0.0012(12)
C15 0.022(2) 0.028(2) 0.020(2) 0.0018(13) -0.0023(12) 0.0029(12)
C16 0.024(2) 0.031(2) 0.018(2) -0.0027(12) 0.0030(12) -0.0039(13)
C17 0.020(2) 0.042(2) 0.024(2) -0.0017(14) 0.0022(13) 0.0037(13)
C18 0.022(2) 0.037(2) 0.023(2) 0.0030(13) -0.0034(13) 0.0047(13)
C19 0.028(2) 0.076(3) 0.028(2) 0.000(2) 0.0034(15) -0.018(2)
N20 0.0218(13) 0.043(2) 0.0193(13) 0.0024(11) 0.0010(11) -0.0024(11)
N21 0.0277(13) 0.0278(14) 0.0189(13) 0.0034(10) -0.0005(11) -0.0011(11)
C22 0.048(2) 0.030(2) 0.028(2) 0.0024(14) 0.010(2) -0.008(2)
C23 0.079(3) 0.038(2) 0.043(2) -0.006(2) 0.019(2) -0.024(2)
C24 0.073(3) 0.077(3) 0.034(2) -0.006(2) 0.009(2) -0.049(2)
C25 0.029(2) 0.086(3) 0.033(2) 0.005(2) 0.008(2) -0.022(2)
C26 0.053(2) 0.050(2) 0.029(2) 0.005(2) 0.011(2) -0.018(2)
C27 0.027(2) 0.029(2) 0.020(2) -0.0009(13) -0.0008(13) -0.0018(13)
C28 0.035(2) 0.038(2) 0.028(2) -0.0044(14) -0.0009(14) 0.0064(15)
C29 0.043(2) 0.038(2) 0.029(2) -0.0016(15) -0.0009(15) -0.012(2)
C30 0.034(2) 0.051(2) 0.026(2) 0.002(2) -0.0046(14) 0.004(2)
B1 0.021(2) 0.023(2) 0.024(2) 0.0003(14) 0.0018(14) -0.0006(14)
C1A 0.0239(15) 0.0193(15) 0.020(2) 0.0049(12) 0.0015(12) 0.0022(12)
C2A 0.026(2) 0.025(2) 0.028(2) -0.0013(13) 0.0001(13) 0.0023(13)
C3A 0.034(2) 0.028(2) 0.032(2) -0.0008(14) 0.0091(15) 0.0046(14)
C4A 0.051(2) 0.024(2) 0.022(2) -0.0046(13) 0.0019(15) 0.0034(15)
C5A 0.032(2) 0.024(2) 0.027(2) 0.0025(13) -0.0071(14) -0.0026(13)
C6A 0.025(2) 0.022(2) 0.028(2) -0.0005(13) -0.0002(13) 0.0010(12)
C1B 0.0225(15) 0.0162(15) 0.025(2) -0.0026(12) 0.0028(12) -0.0033(12)
C2B 0.026(2) 0.020(2) 0.026(2) -0.0016(12) 0.0010(13) -0.0017(12)
C3B 0.022(2) 0.020(2) 0.039(2) -0.0014(13) -0.0067(13) -0.0012(12)
C4B 0.021(2) 0.028(2) 0.049(2) -0.0099(15) 0.0023(15) 0.0010(13)
C5B 0.031(2) 0.036(2) 0.033(2) -0.0148(15) 0.0084(14) -0.0034(15)
C6B 0.029(2) 0.028(2) 0.028(2) -0.0039(13) 0.0026(14) -0.0015(14)
C1C 0.0201(15) 0.023(2) 0.028(2) 0.0002(12) -0.0046(12) 0.0074(12)
C2C 0.026(2) 0.028(2) 0.027(2) 0.0037(13) -0.0041(13) 0.0025(13)
C3C 0.027(2) 0.032(2) 0.039(2) 0.0099(15) 0.0013(14) 0.0040(14)
C4C 0.021(2) 0.023(2) 0.054(2) 0.003(2) -0.0028(15) 0.0012(13)
C5C 0.029(2) 0.037(2) 0.043(2) -0.012(2) -0.002(2) -0.0030(14)
C6C 0.029(2) 0.032(2) 0.034(2) -0.0063(14) 0.0046(14) -0.0013(14)
C1D 0.038(2) 0.020(2) 0.022(2) -0.0063(12) -0.0014(14) 0.0038(13)
C2D 0.045(2) 0.037(2) 0.027(2) -0.0046(15) -0.004(2) 0.015(2)
C3D 0.068(3) 0.047(2) 0.027(2) -0.007(2) -0.013(2) 0.033(2)
C4D 0.097(3) 0.026(2) 0.019(2) -0.0020(14) -0.004(2) 0.014(2)
C5D 0.081(3) 0.025(2) 0.023(2) -0.0029(14) 0.003(2) -0.002(2)
C6D 0.053(2) 0.022(2) 0.022(2) -0.0045(13) -0.0024(15) -0.0025(15)

loop_
_atom_site_label
_atom_site_type_symbol
_atom_site_fract_x
_atom_site_fract_y
_atom_site_fract_z
_atom_site_U_iso_or_equiv
_atom_site_thermal_displace_type
_atom_site_occupancy
_atom_site_calc_flag
_atom_site_refinement_flags
C1 C 0.4722(2) 0.7267(2) 0.67736(7) 0.0231(6) Uani 1 d .
H1 H 0.4058(2) 0.7228(2) 0.68118(7) 0.028 Uiso 1 d R
N2 N 0.49859(14) 0.6630(2) 0.65001(5) 0.0187(5) Uani 1 d .
N3 N 0.58730(14) 0.6706(2) 0.64232(5) 0.0192(5) Uani 1 d .
C4 C 0.6390(2) 0.7302(2) 0.66597(7) 0.0232(6) Uani 1 d .
H4 H 0.7045(2) 0.7293(2) 0.66044(7) 0.028 Uiso 1 d R
C5 C 0.6020(2) 0.8326(2) 0.66377(7) 0.0268(7) Uani 1 d .
H5A H 0.6196(2) 0.8621(2) 0.64266(7) 0.032 Uiso 1 d R
H5B H 0.6270(2) 0.8724(2) 0.68169(7) 0.032 Uiso 1 d R
C6 C 0.4985(2) 0.8283(2) 0.66650(7) 0.0247(7) Uani 1 d .
H6A H 0.4770(2) 0.8760(2) 0.68267(7) 0.030 Uiso 1 d R
H6B H 0.4707(2) 0.8431(2) 0.64507(7) 0.030 Uiso 1 d R
C7 C 0.5237(2) 0.7014(2) 0.70891(7) 0.0255(7) Uani 1 d .
H7A H 0.5172(2) 0.7537(2) 0.72514(7) 0.031 Uiso 1 d R
H7B H 0.4993(2) 0.6415(2) 0.71855(7) 0.031 Uiso 1 d R
C8 C 0.6235(2) 0.6879(2) 0.69988(7) 0.0283(7) Uani 1 d .
H8A H 0.6622(2) 0.7209(2) 0.71609(7) 0.034 Uiso 1 d R
H8B H 0.6390(2) 0.6187(2) 0.69992(7) 0.034 Uiso 1 d R
C9 C 0.4435(2) 0.5755(2) 0.64130(7) 0.0213(6) Uani 1 d .
C10 C 0.4887(2) 0.5132(2) 0.61559(8) 0.0324(7) Uani 1 d .
H10A H 0.5509(2) 0.4999(2) 0.62221(8) 0.049 Uiso 1 d R
H10B H 0.4887(2) 0.5471(2) 0.59456(8) 0.049 Uiso 1 d R
H10C H 0.4558(2) 0.4526(2) 0.61339(8) 0.049 Uiso 1 d R
C11 C 0.4333(2) 0.5166(2) 0.67273(8) 0.0369(8) Uani 1 d .
H11A H 0.4003(2) 0.5543(2) 0.68902(8) 0.055 Uiso 1 d R
H11B H 0.4931(2) 0.5005(2) 0.68131(8) 0.055 Uiso 1 d R
H11C H 0.4002(2) 0.4573(2) 0.66798(8) 0.055 Uiso 1 d R
C12 C 0.3523(2) 0.6094(2) 0.62869(8) 0.0373(8) Uani 1 d .
H12A H 0.3226(2) 0.6481(2) 0.64557(8) 0.056 Uiso 1 d R
H12B H 0.3149(2) 0.5536(2) 0.62341(8) 0.056 Uiso 1 d R
H12C H 0.3610(2) 0.6485(2) 0.60900(8) 0.056 Uiso 1 d R
C13 C 0.6127(2) 0.6778(2) 0.60850(6) 0.0196(6) Uani 1 d .
C14 C 0.5563(2) 0.7205(2) 0.58577(6) 0.0227(6) Uani 1 d .
H14 H 0.4978(2) 0.7411(2) 0.59208(6) 0.027 Uiso 1 d R
C15 C 0.5853(2) 0.7332(2) 0.55373(7) 0.0237(7) Uani 1 d .
H15A H 0.5459(2) 0.7617(2) 0.53818(7) 0.028 Uiso 1 d R
C16 C 0.6713(2) 0.7047(2) 0.54404(7) 0.0242(7) Uani 1 d .
C17 C 0.7263(2) 0.6593(2) 0.56729(7) 0.0289(7) Uani 1 d .
H17 H 0.7843(2) 0.6371(2) 0.56102(7) 0.035 Uiso 1 d R
C18 C 0.6977(2) 0.6464(2) 0.59900(7) 0.0271(7) Uani 1 d .
H18 H 0.7361(2) 0.6161(2) 0.61446(7) 0.033 Uiso 1 d R
C19 C 0.7888(2) 0.7787(3) 0.51089(8) 0.0443(9) Uani 1 d .
H19 H 0.8369(2) 0.7474(3) 0.52428(8) 0.053 Uiso 1 d R
N20 N 0.7048(2) 0.7189(2) 0.51171(6) 0.0279(6) Uani 1 d .
N21 N 0.6366(2) 0.7570(2) 0.48971(5) 0.0248(6) Uani 1 d .
C22 C 0.6644(2) 0.8526(2) 0.47714(8) 0.0355(8) Uani 1 d .
H22 H 0.6143(2) 0.8811(2) 0.46395(8) 0.043 Uiso 1 d R
C23 C 0.6826(3) 0.9156(3) 0.50706(9) 0.0531(11) Uani 1 d .
H23A H 0.6304(3) 0.9135(3) 0.52209(9) 0.064 Uiso 1 d R
H23B H 0.6918(3) 0.9831(3) 0.50015(9) 0.064 Uiso 1 d R
C24 C 0.7674(3) 0.8784(3) 0.52467(9) 0.0613(12) Uani 1 d .
H24A H 0.8186(3) 0.9225(3) 0.52086(9) 0.074 Uiso 1 d R
H24B H 0.7564(3) 0.8743(3) 0.54852(9) 0.074 Uiso 1 d R
C25 C 0.8200(2) 0.7884(3) 0.47535(8) 0.0490(10) Uani 1 d .
H25A H 0.8257(2) 0.7240(3) 0.46527(8) 0.059 Uiso 1 d R
H25B H 0.8796(2) 0.8202(3) 0.47457(8) 0.059 Uiso 1 d R
C26 C 0.7504(2) 0.8486(3) 0.45640(8) 0.0443(9) Uani 1 d .
H26A H 0.7738(2) 0.9143(3) 0.45260(8) 0.053 Uiso 1 d R
H26B H 0.7376(2) 0.8186(3) 0.43493(8) 0.053 Uiso 1 d R
C27 C 0.6053(2) 0.6820(2) 0.46603(7) 0.0255(7) Uani 1 d .
C28 C 0.6788(2) 0.6330(2) 0.44536(7) 0.0338(8) Uani 1 d .
H28A H 0.7251(2) 0.6064(2) 0.45985(7) 0.051 Uiso 1 d R
H28B H 0.7062(2) 0.6804(2) 0.43067(7) 0.051 Uiso 1 d R
H28C H 0.6520(2) 0.5812(2) 0.43241(7) 0.051 Uiso 1 d R
C29 C 0.5593(2) 0.6031(2) 0.48610(7) 0.0364(8) Uani 1 d .
H29A H 0.6032(2) 0.5737(2) 0.50093(7) 0.055 Uiso 1 d R
H29B H 0.5352(2) 0.5539(2) 0.47132(7) 0.055 Uiso 1 d R
H29C H 0.5100(2) 0.6311(2) 0.49888(7) 0.055 Uiso 1 d R
C30 C 0.5350(2) 0.7287(2) 0.44382(7) 0.0371(8) Uani 1 d .
H30A H 0.5646(2) 0.7747(2) 0.42918(7) 0.056 Uiso 1 d R
H30B H 0.4903(2) 0.7624(2) 0.45722(7) 0.056 Uiso 1 d R
H30C H 0.5050(2) 0.6790(2) 0.43080(7) 0.056 Uiso 1 d R
B1 B 0.4887(2) 0.1719(2) 0.66656(8) 0.0228(7) Uani 1 d .
C1A C 0.4817(2) 0.0994(2) 0.63492(7) 0.0211(6) Uani 1 d .
C2A C 0.5585(2) 0.0599(2) 0.62027(7) 0.0263(7) Uani 1 d .
H2A H 0.6158(2) 0.0778(2) 0.62864(7) 0.032 Uiso 1 d R
C3A C 0.5554(2) -0.0037(2) 0.59421(7) 0.0312(7) Uani 1 d .
H3A H 0.6098(2) -0.0270(2) 0.58484(7) 0.037 Uiso 1 d R
C4A C 0.4734(2) -0.0334(2) 0.58182(7) 0.0325(8) Uani 1 d .
H4A H 0.4706(2) -0.0764(2) 0.56381(7) 0.039 Uiso 1 d R
C5A C 0.3956(2) 0.0011(2) 0.59621(7) 0.0275(7) Uani 1 d .
H5A' H 0.3386(2) -0.0193(2) 0.58826(7) 0.033 Uiso 1 d R
C6A C 0.4000(2) 0.0651(2) 0.62220(7) 0.0250(7) Uani 1 d .
H6A' H 0.3454(2) 0.0868(2) 0.63179(7) 0.030 Uiso 1 d R
C1B C 0.3951(2) 0.2343(2) 0.67173(7) 0.0211(6) Uani 1 d .
C2B C 0.3500(2) 0.2767(2) 0.64504(7) 0.0243(7) Uani 1 d .
H2B H 0.3725(2) 0.2657(2) 0.62361(7) 0.029 Uiso 1 d R
C3B C 0.2739(2) 0.3339(2) 0.64879(8) 0.0271(7) Uani 1 d .
H3B H 0.2454(2) 0.3605(2) 0.63005(8) 0.033 Uiso 1 d R
C4B C 0.2394(2) 0.3524(2) 0.67957(8) 0.0325(8) Uani 1 d .
H4B H 0.1876(2) 0.3916(2) 0.68225(8) 0.039 Uiso 1 d R
C5B C 0.2821(2) 0.3125(2) 0.70630(8) 0.0333(8) Uani 1 d .
H5B' H 0.2594(2) 0.3246(2) 0.72763(8) 0.040 Uiso 1 d R
C6B C 0.3580(2) 0.2547(2) 0.70249(7) 0.0282(7) Uani 1 d .
H6B' H 0.3856(2) 0.2281(2) 0.72141(7) 0.034 Uiso 1 d R
C1C C 0.5682(2) 0.2540(2) 0.66228(7) 0.0237(7) Uani 1 d .
C2C C 0.6062(2) 0.2810(2) 0.63238(7) 0.0268(7) Uani 1 d .
H2C H 0.5894(2) 0.2468(2) 0.61323(7) 0.032 Uiso 1 d R
C3C C 0.6679(2) 0.3563(2) 0.62950(8) 0.0327(8) Uani 1 d .
H3C H 0.6923(2) 0.3720(2) 0.60868(8) 0.039 Uiso 1 d R
C4C C 0.6937(2) 0.4080(2) 0.65678(8) 0.0323(8) Uani 1 d .
H4C H 0.7346(2) 0.4601(2) 0.65488(8) 0.039 Uiso 1 d R
C5C C 0.6588(2) 0.3826(2) 0.68684(8) 0.0365(8) Uani 1 d .
H5C H 0.6770(2) 0.4164(2) 0.70592(8) 0.044 Uiso 1 d R
C6C C 0.5973(2) 0.3076(2) 0.68937(8) 0.0315(7) Uani 1 d .
H6C H 0.5739(2) 0.2921(2) 0.71034(8) 0.038 Uiso 1 d R
C1D C 0.5094(2) 0.1005(2) 0.69772(7) 0.0265(7) Uani 1 d .
C2D C 0.5966(2) 0.0817(2) 0.70940(7) 0.0363(8) Uani 1 d .
H2D H 0.6458(2) 0.1168(2) 0.70052(7) 0.044 Uiso 1 d R
C3D C 0.6136(3) 0.0131(3) 0.73366(8) 0.0475(10) Uani 1 d .
H3D H 0.6735(3) 0.0023(3) 0.74096(8) 0.057 Uiso 1 d R
C4D C 0.5433(3) -0.0390(2) 0.74702(8) 0.0471(10) Uani 1 d .
H4D H 0.5545(3) -0.0860(2) 0.76338(8) 0.057 Uiso 1 d R
C5D C 0.4569(3) -0.0221(2) 0.73637(8) 0.0428(9) Uani 1 d .
H5D H 0.4081(3) -0.0572(2) 0.74556(8) 0.051 Uiso 1 d R
C6D C 0.4407(2) 0.0459(2) 0.71224(7) 0.0322(7) Uani 1 d .
H6D H 0.3804(2) 0.0560(2) 0.70524(7) 0.039 Uiso 1 d R

loop_
_atom_type_symbol
_atom_type_description
_atom_type_scat_dispersion_real
_atom_type_scat_dispersion_imag
_atom_type_scat_source
C C 0.0033 0.0016 'International Tables Vol C Tables 4.2.6.8 and 6.1.1.4'
H H 0.0000 0.0000 'International Tables Vol C Tables 4.2.6.8 and 6.1.1.4'
B B 0.0013 0.0007 'International Tables Vol C Tables 4.2.6.8 and 6.1.1.4'
N N 0.0061 0.0033 'International Tables Vol C Tables 4.2.6.8 and 6.1.1.4'

loop_
_geom_angle_atom_site_label_1
_geom_angle_atom_site_label_2
_geom_angle_atom_site_label_3
_geom_angle
N2 C1 C6 105.4(2)
N2 C1 C7 111.4(2)
C6 C1 C7 109.1(2)
N3 N2 C1 112.7(2)
N3 N2 C9 122.2(2)
C1 N2 C9 121.2(2)
N2 N3 C13 118.9(2)
N2 N3 C4 113.1(2)
C13 N3 C4 116.8(2)
N3 C4 C8 107.4(2)
N3 C4 C5 107.2(2)
C8 C4 C5 111.1(2)
C4 C5 C6 108.5(2)
C1 C6 C5 108.1(2)
C8 C7 C1 107.8(2)
C4 C8 C7 108.5(2)
N2 C9 C10 112.6(2)
N2 C9 C12 108.1(2)
C10 C9 C12 109.6(2)
N2 C9 C11 106.7(2)
C10 C9 C11 108.6(2)
C12 C9 C11 111.2(2)
C14 C13 C18 119.8(3)
C14 C13 N3 121.1(2)
C18 C13 N3 119.0(2)
C13 C14 C15 119.9(3)
C14 C15 C16 121.0(3)
C15 C16 C17 118.0(3)
C15 C16 N20 122.9(3)
C17 C16 N20 119.1(2)
C18 C17 C16 121.1(3)
C17 C18 C13 120.2(3)
N20 C19 C24 108.7(3)
N20 C19 C25 108.8(3)
C24 C19 C25 109.4(3)
C16 N20 N21 112.3(2)
C16 N20 C19 112.8(2)
N21 N20 C19 111.4(2)
N20 N21 C22 110.3(2)
N20 N21 C27 111.3(2)
C22 N21 C27 119.1(2)
N21 C22 C23 106.6(2)
N21 C22 C26 113.0(3)
C23 C22 C26 108.3(3)
C22 C23 C24 109.0(3)
C19 C24 C23 107.6(3)
C19 C25 C26 108.8(3)
C22 C26 C25 107.5(3)
N21 C27 C30 107.5(2)
N21 C27 C29 107.0(2)
C30 C27 C29 108.6(2)
N21 C27 C28 116.3(2)
C30 C27 C28 110.3(2)
C29 C27 C28 107.0(2)
C1A B1 C1D 104.5(2)
C1A B1 C1C 112.7(2)
C1D B1 C1C 111.4(2)
C1A B1 C1B 111.7(2)
C1D B1 C1B 112.1(2)
C1C B1 C1B 104.6(2)
C2A C1A C6A 114.4(3)
C2A C1A B1 121.7(2)
C6A C1A B1 123.7(2)
C3A C2A C1A 123.5(3)
C4A C3A C2A 120.1(3)
C5A C4A C3A 118.5(3)
C4A C5A C6A 120.5(3)
C5A C6A C1A 122.9(3)
C6B C1B C2B 115.0(3)
C6B C1B B1 123.5(3)
C2B C1B B1 121.4(2)
C3B C2B C1B 122.7(3)
C4B C3B C2B 120.5(3)
C5B C4B C3B 118.4(3)
C4B C5B C6B 121.0(3)
C5B C6B C1B 122.3(3)
C2C C1C C6C 115.0(3)
C2C C1C B1 124.6(3)
C6C C1C B1 120.3(3)
C3C C2C C1C 122.7(3)
C4C C3C C2C 120.3(3)
C5C C4C C3C 118.8(3)
C4C C5C C6C 120.3(3)
C5C C6C C1C 122.9(3)
C6D C1D C2D 115.2(3)
C6D C1D B1 121.2(3)
C2D C1D B1 123.3(3)
C3D C2D C1D 122.3(3)
C4D C3D C2D 120.1(3)
C5D C4D C3D 119.3(3)
C4D C5D C6D 120.2(3)
C5D C6D C1D 122.9(3)

loop_
_geom_bond_atom_site_label_1
_geom_bond_atom_site_label_2
_geom_bond_distance
C1 N2 1.479(3)
C1 C6 1.532(4)
C1 C7 1.540(4)
N2 N3 1.359(3)
N2 C9 1.510(3)
N3 C13 1.436(3)
N3 C4 1.487(3)
C4 C8 1.523(4)
C4 C5 1.530(4)
C5 C6 1.542(4)
C7 C8 1.539(4)
C9 C10 1.518(4)
C9 C12 1.524(4)
C9 C11 1.531(4)
C13 C14 1.385(4)
C13 C18 1.391(4)
C14 C15 1.390(4)
C15 C16 1.394(4)
C16 C17 1.404(4)
C16 N20 1.426(3)
C17 C18 1.376(4)
C19 N20 1.499(4)
C19 C24 1.530(5)
C19 C25 1.531(4)
N20 N21 1.454(3)
N21 C22 1.485(4)
N21 C27 1.496(3)
C22 C23 1.529(4)
C22 C26 1.534(4)
C23 C24 1.540(5)
C25 C26 1.540(5)
C27 C30 1.528(4)
C27 C29 1.531(4)
C27 C28 1.540(4)
B1 C1A 1.644(4)
B1 C1D 1.644(4)
B1 C1C 1.652(4)
B1 C1B 1.652(4)
C1A C2A 1.400(4)
C1A C6A 1.403(4)
C2A C3A 1.386(4)
C3A C4A 1.383(4)
C4A C5A 1.383(4)
C5A C6A 1.388(4)
C1B C6B 1.401(4)
C1B C2B 1.409(4)
C2B C3B 1.390(4)
C3B C4B 1.383(4)
C4B C5B 1.380(4)
C5B C6B 1.394(4)
C1C C2C 1.398(4)
C1C C6C 1.403(4)
C2C C3C 1.396(4)
C3C C4C 1.381(4)
C4C C5C 1.379(4)
C5C C6C 1.390(4)
C1D C6D 1.404(4)
C1D C2D 1.405(4)
C2D C3D 1.399(4)
C3D C4D 1.384(5)
C4D C5D 1.375(5)
C5D C6D 1.388(4)

loop_
_geom_torsion_atom_site_label_1
_geom_torsion_atom_site_label_2
_geom_torsion_atom_site_label_3
_geom_torsion_atom_site_label_4
_geom_torsion
C6 C1 N2 N3 56.8(3)
C7 C1 N2 N3 -61.4(3)
C6 C1 N2 C9 -145.1(2)
C7 C1 N2 C9 96.7(3)
C1 N2 N3 C13 -134.8(2)
C9 N2 N3 C13 67.3(3)
C1 N2 N3 C4 8.0(3)
C9 N2 N3 C4 -149.9(2)
N2 N3 C4 C8 54.9(3)
C13 N3 C4 C8 -161.5(2)
N2 N3 C4 C5 -64.5(3)
C13 N3 C4 C5 79.1(3)
N3 C4 C5 C6 50.0(3)
C8 C4 C5 C6 -67.0(3)
N2 C1 C6 C5 -65.7(3)
C7 C1 C6 C5 54.1(3)
C4 C5 C6 C1 11.4(3)
N2 C1 C7 C8 45.6(3)
C6 C1 C7 C8 -70.4(3)
N3 C4 C8 C7 -66.0(3)
C5 C4 C8 C7 50.9(3)
C1 C7 C8 C4 15.1(3)
N3 N2 C9 C10 -16.4(3)
C1 N2 C9 C10 -172.4(2)
N3 N2 C9 C12 -137.6(2)
C1 N2 C9 C12 66.3(3)
N3 N2 C9 C11 102.7(3)
C1 N2 C9 C11 -53.3(3)
N2 N3 C13 C14 30.2(4)
C4 N3 C13 C14 -111.2(3)
N2 N3 C13 C18 -153.7(2)
C4 N3 C13 C18 64.9(3)
C18 C13 C14 C15 -1.0(4)
N3 C13 C14 C15 175.1(2)
C13 C14 C15 C16 -0.9(4)
C14 C15 C16 C17 2.5(4)
C14 C15 C16 N20 -178.1(3)
C15 C16 C17 C18 -2.4(4)
N20 C16 C17 C18 178.2(3)
C16 C17 C18 C13 0.6(5)
C14 C13 C18 C17 1.1(4)
N3 C13 C18 C17 -175.0(3)
C15 C16 N20 N21 -5.7(4)
C17 C16 N20 N21 173.6(2)
C15 C16 N20 C19 121.1(3)
C17 C16 N20 C19 -59.5(4)
C24 C19 N20 C16 -61.8(3)
C25 C19 N20 C16 179.2(3)
C24 C19 N20 N21 65.6(3)
C25 C19 N20 N21 -53.4(3)
C16 N20 N21 C22 118.2(3)
C19 N20 N21 C22 -9.5(3)
C16 N20 N21 C27 -107.3(3)
C19 N20 N21 C27 125.0(2)
N20 N21 C22 C23 -55.5(3)
C27 N21 C22 C23 174.0(3)
N20 N21 C22 C26 63.4(3)
C27 N21 C22 C26 -67.1(4)
N21 C22 C23 C24 68.6(3)
C26 C22 C23 C24 -53.2(4)
N20 C19 C24 C23 -50.0(3)
C25 C19 C24 C23 68.7(3)
C22 C23 C24 C19 -13.5(4)
N20 C19 C25 C26 67.0(4)
C24 C19 C25 C26 -51.6(4)
N21 C22 C26 C25 -47.6(4)
C23 C22 C26 C25 70.3(3)
C19 C25 C26 C22 -15.4(4)
N20 N21 C27 C30 -179.3(2)
C22 N21 C27 C30 -49.3(3)
N20 N21 C27 C29 64.3(3)
C22 N21 C27 C29 -165.7(3)
N20 N21 C27 C28 -55.2(3)
C22 N21 C27 C28 74.8(3)
C1D B1 C1A C2A -76.7(3)
C1C B1 C1A C2A 44.4(3)
C1B B1 C1A C2A 161.9(2)
C1D B1 C1A C6A 97.5(3)
C1C B1 C1A C6A -141.3(3)
C1B B1 C1A C6A -23.9(4)
C6A C1A C2A C3A 3.3(4)
B1 C1A C2A C3A 178.0(3)
C1A C2A C3A C4A -1.6(5)
C2A C3A C4A C5A -0.7(4)
C3A C4A C5A C6A 1.0(4)
C4A C5A C6A C1A 0.9(4)
C2A C1A C6A C5A -2.9(4)
B1 C1A C6A C5A -177.5(3)
C1A B1 C1B C6B 140.9(3)
C1D B1 C1B C6B 23.9(4)
C1C B1 C1B C6B -96.9(3)
C1A B1 C1B C2B -43.5(3)
C1D B1 C1B C2B -160.4(2)
C1C B1 C1B C2B 78.7(3)
C6B C1B C2B C3B -0.5(4)
B1 C1B C2B C3B -176.4(2)
C1B C2B C3B C4B 0.6(4)
C2B C3B C4B C5B -0.2(4)
C3B C4B C5B C6B -0.2(4)
C4B C5B C6B C1B 0.3(5)
C2B C1B C6B C5B 0.1(4)
B1 C1B C6B C5B 175.9(3)
C1A B1 C1C C2C 19.5(4)
C1D B1 C1C C2C 136.6(3)
C1B B1 C1C C2C -102.1(3)
C1A B1 C1C C6C -165.7(2)
C1D B1 C1C C6C -48.6(3)
C1B B1 C1C C6C 72.7(3)
C6C C1C C2C C3C -0.5(4)
B1 C1C C2C C3C 174.5(3)
C1C C2C C3C C4C -0.3(4)
C2C C3C C4C C5C 1.4(4)
C3C C4C C5C C6C -1.5(4)
C4C C5C C6C C1C 0.6(5)
C2C C1C C6C C5C 0.4(4)
B1 C1C C6C C5C -174.9(3)
C1A B1 C1D C6D -77.8(3)
C1C B1 C1D C6D 160.2(2)
C1B B1 C1D C6D 43.4(4)
C1A B1 C1D C2D 95.2(3)
C1C B1 C1D C2D -26.8(4)
C1B B1 C1D C2D -143.6(3)
C6D C1D C2D C3D 0.3(4)
B1 C1D C2D C3D -173.1(3)
C1D C2D C3D C4D 0.0(5)
C2D C3D C4D C5D -0.5(5)
C3D C4D C5D C6D 0.6(5)
C4D C5D C6D C1D -0.3(5)
C2D C1D C6D C5D -0.1(4)
B1 C1D C6D C5D 173.4(3)
